data_4321468
loop_
_publ_author_name
'Pascal Froidevaux'
'Jack M. Harrowfield'
'Alexander N. Sobolev'

_publ_section_title
;
 Calixarenes as Scaffolds: Introduction of Tridentate Rare Earth Metal
 Binding Units into Calix[4]arene
;
_journal_name_full 'Inorganic Chemistry'
_journal_page_first 4678
_journal_page_last 4687
_journal_paper_doi 10.1021/ic000353z
_journal_volume 39
_journal_year 2000
_chemical_formula_moiety 'Eu2 (C61 H78 N3 O7)2 (C3 H7 N O)4, 4(C3 H7 N O)'
_chemical_formula_sum 'C146 H212 Eu2 N14 O22'
_chemical_formula_weight 2819.22
_chemical_name_systematic
;
 ?
;
_space_group_IT_number 2
_symmetry_cell_setting triclinic
_symmetry_space_group_name_Hall '-P 1'
_symmetry_space_group_name_H-M 'P -1'
_atom_sites_solution_hydrogens geom
_atom_sites_solution_primary direct
_atom_sites_solution_secondary difmap
_audit_creation_method SHELXL-97
_cell_angle_alpha 100.93(1)
_cell_angle_beta 108.14(1)
_cell_angle_gamma 108.28(1)
_cell_formula_units_Z 1
_cell_length_a 12.483(1)
_cell_length_b 19.099(1)
_cell_length_c 19.176(1)
_cell_measurement_reflns_used 7078
_cell_measurement_temperature 153(2)
_cell_measurement_theta_max 25.16
_cell_measurement_theta_min 2.28
_cell_volume 3910.7(7)
_computing_cell_refinement 'Bruker SAINT'
_computing_data_collection 'Bruker SMART'
_computing_data_reduction 'Bruker SAINT'
_computing_molecular_graphics 'Bruker SHELXTL, v. 5.1'
_computing_publication_material 'SHELXL-97 (Sheldrick, 1997)'
_computing_structure_refinement 'SHELXL-97 (Sheldrick, 1997)'
_computing_structure_solution 'SHELXS-97 (Sheldrick, 1990)'
_diffrn_ambient_temperature 153(2)
_diffrn_measured_fraction_theta_full 0.985
_diffrn_measured_fraction_theta_max 0.985
_diffrn_measurement_device_type 'Bruker AXS CCD'
_diffrn_measurement_method '\w scans'
_diffrn_radiation_monochromator graphite
_diffrn_radiation_source 'sealed tube'
_diffrn_radiation_type MoK\a
_diffrn_radiation_wavelength 0.71073
_diffrn_reflns_av_R_equivalents 0.0000
_diffrn_reflns_av_sigmaI/netI 0.0763
_diffrn_reflns_limit_h_max 13
_diffrn_reflns_limit_h_min -14
_diffrn_reflns_limit_k_max 22
_diffrn_reflns_limit_k_min -22
_diffrn_reflns_limit_l_max 22
_diffrn_reflns_limit_l_min 0
_diffrn_reflns_number 13772
_diffrn_reflns_theta_full 25.16
_diffrn_reflns_theta_max 25.16
_diffrn_reflns_theta_min 2.28
_exptl_absorpt_coefficient_mu 0.859
_exptl_absorpt_correction_T_max 0.9144
_exptl_absorpt_correction_T_min 0.7585
_exptl_absorpt_correction_type multi-scan
_exptl_absorpt_process_details 'SADABS - Bruker area detector absorption corrections'
_exptl_crystal_colour colorless
_exptl_crystal_density_diffrn 1.197
_exptl_crystal_density_meas ?
_exptl_crystal_density_method 'not measured'
_exptl_crystal_description Plate
_exptl_crystal_F_000 1488
_exptl_crystal_size_max 0.35
_exptl_crystal_size_mid 0.16
_exptl_crystal_size_min 0.04
_refine_diff_density_max 2.052
_refine_diff_density_min -0.694
_refine_diff_density_rms 0.146
_refine_ls_extinction_coef 0.0000(5)
_refine_ls_extinction_expression Fc^*^=kFc[1+0.001xFc^2^\l^3^/sin(2\q)]^-1/4^
_refine_ls_extinction_method SHELXL
_refine_ls_goodness_of_fit_ref 1.034
_refine_ls_hydrogen_treatment mixed
_refine_ls_matrix_type full
_refine_ls_number_parameters 778
_refine_ls_number_reflns 13772
_refine_ls_number_restraints 176
_refine_ls_restrained_S_all 1.029
_refine_ls_R_factor_all 0.0947
_refine_ls_R_factor_gt 0.0696
_refine_ls_shift/su_max 9.358
_refine_ls_shift/su_mean 0.013
_refine_ls_structure_factor_coef Fsqd
_refine_ls_weighting_details 'calc w=1/[\s^2^(Fo^2^)+(0.1316P)^2^+0.0000P] where P=(Fo^2^+2Fc^2^)/3'
_refine_ls_weighting_scheme calc
_refine_ls_wR_factor_gt 0.1873
_refine_ls_wR_factor_ref 0.2014
_reflns_number_gt 10197
_reflns_number_total 13772
_reflns_threshold_expression >2sigma(I)
_cod_data_source_file ic000353z_3.cif
_cod_data_source_block EuL3
_cod_depositor_comments
;
The following automatic conversions were performed:

'_exptl_crystal_density_meas' value 'not measured' was changed to '?'
- the value is perceived as not measured.

Automatic conversion script
Id: cif_fix_values 3008 2015-01-20 13:52:24Z robertas 
;
_cod_original_cell_volume 3910.7(4)
_cod_database_code 4321468

loop_
_symmetry_equiv_pos_as_xyz
'x, y, z'
'-x, -y, -z'

loop_
_atom_site_label
_atom_site_type_symbol
_atom_site_fract_x
_atom_site_fract_y
_atom_site_fract_z
_atom_site_U_iso_or_equiv
_atom_site_adp_type
_atom_site_occupancy
_atom_site_symmetry_multiplicity
_atom_site_calc_flag
_atom_site_refinement_flags
_atom_site_disorder_assembly
_atom_site_disorder_group
Eu Eu 0.14512(3) 0.098000(18) 0.032802(18) 0.03292(15) Uani 1 1 d . . .
C1 C 0.5307(6) 0.1901(4) 0.1775(5) 0.0507(19) Uani 1 1 d . . .
H1A H 0.6206 0.2075 0.1928 0.061 Uiso 1 1 calc R . .
H1B H 0.4911 0.1709 0.1202 0.061 Uiso 1 1 calc R . .
C11 C 0.4054(6) 0.2733(4) 0.1631(4) 0.0424(17) Uani 1 1 d . . .
C12 C 0.5025(6) 0.2587(4) 0.2074(4) 0.0465(18) Uani 1 1 d . . .
C13 C 0.5706(7) 0.3055(4) 0.2852(4) 0.052(2) Uani 1 1 d . . .
H13A H 0.6371 0.2956 0.3156 0.062 Uiso 1 1 calc R . .
C14 C 0.5452(6) 0.3647(4) 0.3189(4) 0.053(2) Uani 1 1 d D A .
C15 C 0.4413(7) 0.3742(4) 0.2743(4) 0.0488(19) Uani 1 1 d . . .
H15A H 0.4185 0.4127 0.2973 0.059 Uiso 1 1 calc R . .
C16 C 0.3701(7) 0.3289(4) 0.1968(4) 0.0456(18) Uani 1 1 d . . .
C17 C 0.6302(5) 0.4205(3) 0.4024(4) 0.059(2) Uani 1 1 d D . .
C171 C 0.5589(9) 0.4409(6) 0.4504(7) 0.042(3) Uiso 0.50 1 d PD A 1
H17A H 0.5078 0.3935 0.4563 0.063 Uiso 0.50 1 calc PR A 1
H17B H 0.5062 0.4646 0.4239 0.063 Uiso 0.50 1 calc PR A 1
H17C H 0.6172 0.4777 0.5017 0.063 Uiso 0.50 1 calc PR A 1
C172 C 0.7153(10) 0.3856(7) 0.4465(7) 0.048(4) Uiso 0.50 1 d PD A 1
H17D H 0.6654 0.3369 0.4508 0.072 Uiso 0.50 1 calc PR A 1
H17E H 0.7697 0.4225 0.4984 0.072 Uiso 0.50 1 calc PR A 1
H17F H 0.7650 0.3754 0.4183 0.072 Uiso 0.50 1 calc PR A 1
C173 C 0.7105(9) 0.4961(5) 0.3944(7) 0.034(3) Uiso 0.50 1 d PD A 1
H17G H 0.7542 0.4837 0.3625 0.050 Uiso 0.50 1 calc PR A 1
H17H H 0.7703 0.5317 0.4458 0.050 Uiso 0.50 1 calc PR A 1
H17I H 0.6581 0.5208 0.3698 0.050 Uiso 0.50 1 calc PR A 1
C174 C 0.5644(15) 0.4661(8) 0.4350(11) 0.107(9) Uiso 0.50 1 d PD A 2
H17J H 0.5021 0.4313 0.4477 0.161 Uiso 0.50 1 calc PR A 2
H17K H 0.5246 0.4867 0.3961 0.161 Uiso 0.50 1 calc PR A 2
H17L H 0.6246 0.5093 0.4818 0.161 Uiso 0.50 1 calc PR A 2
C175 C 0.6774(15) 0.3796(11) 0.4600(10) 0.106(8) Uiso 0.50 1 d PD A 2
H17M H 0.6088 0.3332 0.4542 0.159 Uiso 0.50 1 calc PR A 2
H17N H 0.7132 0.4153 0.5130 0.159 Uiso 0.50 1 calc PR A 2
H17O H 0.7402 0.3644 0.4492 0.159 Uiso 0.50 1 calc PR A 2
C176 C 0.7417(11) 0.4788(7) 0.3958(9) 0.058(5) Uiso 0.50 1 d PD A 2
H17P H 0.8055 0.4581 0.4012 0.087 Uiso 0.50 1 calc PR A 2
H17Q H 0.7747 0.5286 0.4367 0.087 Uiso 0.50 1 calc PR A 2
H17R H 0.7158 0.4866 0.3451 0.087 Uiso 0.50 1 calc PR A 2
O11 O 0.3418(4) 0.2337(2) 0.0839(3) 0.0423(11) Uani 1 1 d D . .
C2 C 0.1885(6) -0.0456(4) 0.1640(4) 0.0416(16) Uani 1 1 d . . .
H2A H 0.1589 -0.0581 0.1071 0.050 Uiso 1 1 calc R . .
H2B H 0.1795 -0.0946 0.1764 0.050 Uiso 1 1 calc R . .
C21 C 0.3638(6) 0.0687(4) 0.1696(4) 0.0420(16) Uani 1 1 d . . .
C22 C 0.3235(7) 0.0102(4) 0.2015(4) 0.0432(17) Uani 1 1 d . . .
C23 C 0.4032(7) 0.0079(5) 0.2687(4) 0.0519(19) Uani 1 1 d . . .
H23A H 0.3739 -0.0325 0.2888 0.062 Uiso 1 1 calc R . .
C24 C 0.5233(7) 0.0613(5) 0.3080(4) 0.058(2) Uani 1 1 d D B .
C25 C 0.5625(7) 0.1197(5) 0.2773(5) 0.057(2) Uani 1 1 d . . .
H25A H 0.6440 0.1583 0.3039 0.068 Uiso 1 1 calc R . .
C26 C 0.4859(6) 0.1240(4) 0.2084(4) 0.0463(18) Uani 1 1 d . . .
C27 C 0.6077(6) 0.0537(4) 0.3825(4) 0.087(3) Uani 1 1 d D . .
C271 C 0.7191(14) 0.1312(8) 0.4297(13) 0.165(14) Uiso 0.50 1 d PD B 1
H27A H 0.7714 0.1258 0.4767 0.247 Uiso 0.50 1 calc PR B 1
H27B H 0.6906 0.1719 0.4441 0.247 Uiso 0.50 1 calc PR B 1
H27C H 0.7664 0.1454 0.3985 0.247 Uiso 0.50 1 calc PR B 1
C272 C 0.6543(16) -0.0089(9) 0.3592(14) 0.149(12) Uiso 0.50 1 d PD B 1
H27D H 0.7093 -0.0133 0.4058 0.224 Uiso 0.50 1 calc PR B 1
H27E H 0.6991 0.0057 0.3268 0.224 Uiso 0.50 1 calc PR B 1
H27F H 0.5842 -0.0590 0.3301 0.224 Uiso 0.50 1 calc PR B 1
C273 C 0.5391(18) 0.0302(12) 0.4340(11) 0.102(7) Uiso 0.50 1 d PD B 1
H27G H 0.5957 0.0270 0.4808 0.153 Uiso 0.50 1 calc PR B 1
H27H H 0.4704 -0.0206 0.4055 0.153 Uiso 0.50 1 calc PR B 1
H27I H 0.5076 0.0692 0.4486 0.153 Uiso 0.50 1 calc PR B 1
C274 C 0.7443(11) 0.1030(9) 0.4047(13) 0.109(8) Uiso 0.50 1 d PD B 2
H27J H 0.7942 0.0972 0.4523 0.164 Uiso 0.50 1 calc PR B 2
H27K H 0.7573 0.1578 0.4133 0.164 Uiso 0.50 1 calc PR B 2
H27L H 0.7684 0.0854 0.3628 0.164 Uiso 0.50 1 calc PR B 2
C275 C 0.5908(16) -0.0311(7) 0.3746(11) 0.080(6) Uiso 0.50 1 d PD B 2
H27M H 0.6466 -0.0332 0.4225 0.120 Uiso 0.50 1 calc PR B 2
H27N H 0.6093 -0.0520 0.3311 0.120 Uiso 0.50 1 calc PR B 2
H27O H 0.5056 -0.0623 0.3653 0.120 Uiso 0.50 1 calc PR B 2
C276 C 0.571(2) 0.0837(11) 0.4479(12) 0.136(11) Uiso 0.50 1 d PD B 2
H27P H 0.6241 0.0817 0.4967 0.204 Uiso 0.50 1 calc PR B 2
H27Q H 0.4851 0.0511 0.4357 0.204 Uiso 0.50 1 calc PR B 2
H27R H 0.5800 0.1376 0.4530 0.204 Uiso 0.50 1 calc PR B 2
O21 O 0.2899(4) 0.0719(3) 0.1051(3) 0.0397(11) Uani 1 1 d . . .
C3 C -0.0858(6) 0.1056(4) 0.1453(4) 0.0402(16) Uani 1 1 d . . .
H3A H -0.1641 0.0941 0.1524 0.048 Uiso 1 1 calc R . .
H3B H -0.1061 0.0875 0.0891 0.048 Uiso 1 1 calc R . .
C31 C 0.0356(6) 0.0196(3) 0.1487(3) 0.0322(14) Uani 1 1 d . . .
C32 C -0.0188(6) 0.0616(4) 0.1843(3) 0.0329(14) Uani 1 1 d . . .
C33 C -0.0074(6) 0.0637(4) 0.2601(4) 0.0420(17) Uani 1 1 d . . .
H33A H -0.0468 0.0902 0.2831 0.050 Uiso 1 1 calc R . .
C34 C 0.0584(6) 0.0289(4) 0.3027(3) 0.0429(17) Uani 1 1 d D C .
C35 C 0.1195(7) -0.0052(4) 0.2693(4) 0.0460(18) Uani 1 1 d . . .
H35A H 0.1693 -0.0268 0.2985 0.055 Uiso 1 1 calc R . .
C36 C 0.1117(6) -0.0098(4) 0.1929(4) 0.0371(15) Uani 1 1 d . . .
C37 C 0.0604(5) 0.0286(3) 0.3839(4) 0.055(2) Uani 1 1 d D . .
C371 C -0.0259(13) -0.0496(7) 0.3823(13) 0.126(10) Uiso 0.50 1 d PD C 1
H37A H -0.0120 -0.0918 0.3536 0.189 Uiso 0.50 1 calc PR C 1
H37B H -0.1114 -0.0564 0.3568 0.189 Uiso 0.50 1 calc PR C 1
H37C H -0.0094 -0.0507 0.4354 0.189 Uiso 0.50 1 calc PR C 1
C372 C 0.1909(9) 0.0466(10) 0.4398(11) 0.110(8) Uiso 0.50 1 d PD C 1
H37D H 0.2144 0.0038 0.4240 0.165 Uiso 0.50 1 calc PR C 1
H37E H 0.1937 0.0529 0.4923 0.165 Uiso 0.50 1 calc PR C 1
H37F H 0.2482 0.0948 0.4388 0.165 Uiso 0.50 1 calc PR C 1
C373 C 0.0205(16) 0.0918(8) 0.4147(13) 0.122(9) Uiso 0.50 1 d PD C 1
H37G H -0.0635 0.0806 0.3799 0.183 Uiso 0.50 1 calc PR C 1
H37H H 0.0763 0.1425 0.4175 0.183 Uiso 0.50 1 calc PR C 1
H37I H 0.0231 0.0927 0.4665 0.183 Uiso 0.50 1 calc PR C 1
C374 C -0.0698(8) -0.0218(6) 0.3732(7) 0.039(3) Uiso 0.50 1 d PD C 2
H37J H -0.0904 -0.0762 0.3459 0.058 Uiso 0.50 1 calc PR C 2
H37K H -0.1285 -0.0039 0.3429 0.058 Uiso 0.50 1 calc PR C 2
H37L H -0.0738 -0.0176 0.4240 0.058 Uiso 0.50 1 calc PR C 2
C375 C 0.1483(10) -0.0061(7) 0.4234(9) 0.076(5) Uiso 0.50 1 d PD C 2
H37M H 0.1377 -0.0530 0.3859 0.114 Uiso 0.50 1 calc PR C 2
H37N H 0.1302 -0.0195 0.4665 0.114 Uiso 0.50 1 calc PR C 2
H37O H 0.2332 0.0321 0.4430 0.114 Uiso 0.50 1 calc PR C 2
C376 C 0.0979(11) 0.1104(5) 0.4371(7) 0.051(4) Uiso 0.50 1 d PD C 2
H37P H 0.1868 0.1333 0.4679 0.077 Uiso 0.50 1 calc PR C 2
H37Q H 0.0543 0.1074 0.4718 0.077 Uiso 0.50 1 calc PR C 2
H37R H 0.0766 0.1428 0.4058 0.077 Uiso 0.50 1 calc PR C 2
O31 O 0.0147(4) 0.0080(2) 0.0729(2) 0.0321(10) Uani 1 1 d . . .
C4 C 0.2535(7) 0.3382(4) 0.1539(5) 0.051(2) Uani 1 1 d . . .
H4A H 0.2726 0.3942 0.1615 0.062 Uiso 1 1 calc R . .
H4B H 0.2244 0.3116 0.0978 0.062 Uiso 1 1 calc R . .
C41 C 0.0862(6) 0.2248(4) 0.1555(4) 0.0381(15) Uani 1 1 d . . .
C42 C 0.1517(6) 0.3056(4) 0.1804(4) 0.0449(17) Uani 1 1 d . . .
C43 C 0.1215(7) 0.3533(4) 0.2289(5) 0.055(2) Uani 1 1 d . . .
H43A H 0.1673 0.4080 0.2466 0.066 Uiso 1 1 calc R . .
C44 C 0.0261(7) 0.3233(5) 0.2523(5) 0.062(2) Uani 1 1 d D D .
C45 C -0.0388(6) 0.2433(4) 0.2249(4) 0.0500(19) Uani 1 1 d . . .
H45A H -0.1050 0.2216 0.2394 0.060 Uiso 1 1 calc R . .
C46 C -0.0111(6) 0.1931(4) 0.1769(4) 0.0407(16) Uani 1 1 d . . .
C47 C -0.0054(6) 0.3752(4) 0.3086(5) 0.098(4) Uani 1 1 d D . .
C471 C 0.0575(13) 0.4631(6) 0.3159(10) 0.072(5) Uiso 0.50 1 d PD D 1
H47A H 0.1447 0.4839 0.3503 0.108 Uiso 0.50 1 calc PR D 1
H47B H 0.0173 0.4927 0.3373 0.108 Uiso 0.50 1 calc PR D 1
H47C H 0.0497 0.4675 0.2646 0.108 Uiso 0.50 1 calc PR D 1
C472 C 0.0437(17) 0.3667(12) 0.3914(10) 0.142(11) Uiso 0.50 1 d PD D 1
H47D H 0.1223 0.3615 0.4017 0.213 Uiso 0.50 1 calc PR D 1
H47E H -0.0161 0.3204 0.3936 0.213 Uiso 0.50 1 calc PR D 1
H47F H 0.0554 0.4129 0.4304 0.213 Uiso 0.50 1 calc PR D 1
C473 C -0.1478(10) 0.3525(11) 0.2812(13) 0.119(9) Uiso 0.50 1 d PD D 1
H47G H -0.1817 0.3147 0.3049 0.179 Uiso 0.50 1 calc PR D 1
H47H H -0.1873 0.3295 0.2247 0.179 Uiso 0.50 1 calc PR D 1
H47I H -0.1631 0.3991 0.2968 0.179 Uiso 0.50 1 calc PR D 1
C474 C 0.1017(14) 0.4567(7) 0.3597(11) 0.098(7) Uiso 0.50 1 d PD D 2
H47J H 0.1717 0.4494 0.3933 0.147 Uiso 0.50 1 calc PR D 2
H47K H 0.0730 0.4867 0.3915 0.147 Uiso 0.50 1 calc PR D 2
H47L H 0.1271 0.4850 0.3260 0.147 Uiso 0.50 1 calc PR D 2
C475 C -0.052(2) 0.3347(14) 0.3639(12) 0.170(14) Uiso 0.50 1 d PD D 2
H47M H 0.0149 0.3260 0.3993 0.255 Uiso 0.50 1 calc PR D 2
H47N H -0.1213 0.2847 0.3330 0.255 Uiso 0.50 1 calc PR D 2
H47O H -0.0784 0.3681 0.3939 0.255 Uiso 0.50 1 calc PR D 2
C476 C -0.1143(14) 0.3890(12) 0.2535(12) 0.118(9) Uiso 0.50 1 d PD D 2
H47P H -0.1892 0.3411 0.2315 0.177 Uiso 0.50 1 calc PR D 2
H47Q H -0.0936 0.4038 0.2116 0.177 Uiso 0.50 1 calc PR D 2
H47R H -0.1279 0.4308 0.2831 0.177 Uiso 0.50 1 calc PR D 2
O41 O 0.1142(5) 0.1794(3) 0.1097(3) 0.0446(12) Uani 1 1 d . . .
C51 C 0.6326(16) 0.4621(9) 0.1478(10) 0.058(3) Uiso 0.50 1 d PD E 1
C52 C 0.7581(16) 0.4932(10) 0.1916(10) 0.060(3) Uiso 0.50 1 d P E 1
H52A H 0.8016 0.4603 0.1937 0.072 Uiso 0.50 1 calc PR E 1
C53 C 0.8211(16) 0.5724(10) 0.2325(10) 0.058(3) Uiso 0.50 1 d P E 1
N54 N 0.7598(15) 0.6133(9) 0.2370(9) 0.062(3) Uiso 0.50 1 d P E 1
C55 C 0.6514(19) 0.5916(11) 0.1968(12) 0.062(3) Uiso 0.50 1 d P E 1
C56 C 0.585(2) 0.5124(12) 0.1538(13) 0.072(4) Uiso 0.50 1 d P E 1
H56A H 0.4989 0.4948 0.1271 0.087 Uiso 0.50 1 calc PR E 1
O57 O 0.5742(12) 0.3844(7) 0.1111(7) 0.070(2) Uiso 0.50 1 d PD E 1
C58 C 0.4648(18) 0.3463(9) 0.0564(12) 0.079(4) Uiso 0.50 1 d PD E 1
H58A H 0.4651 0.3571 0.0079 0.095 Uiso 0.50 1 calc PR E 1
H58B H 0.4060 0.3642 0.0707 0.095 Uiso 0.50 1 calc PR E 1
C59 C 0.4224(11) 0.2574(7) 0.0425(7) 0.030(2) Uiso 0.50 1 d PD E 1
H59A H 0.3770 0.2289 -0.0137 0.036 Uiso 0.50 1 calc PR E 1
H59B H 0.4949 0.2446 0.0616 0.036 Uiso 0.50 1 calc PR E 1
C81 C 0.9538(18) 0.6026(11) 0.2705(11) 0.067(3) Uiso 0.50 1 d PD E 1
O82 O 1.0151(13) 0.5879(8) 0.2346(9) 0.086(3) Uiso 0.50 1 d PD E 1
N83 N 1.0175(13) 0.6483(9) 0.3448(9) 0.072(3) Uiso 0.50 1 d PD E 1
C84 C 0.9538(19) 0.6562(11) 0.3976(12) 0.078(4) Uiso 0.50 1 d PD E 1
H84A H 0.9971 0.6478 0.4461 0.094 Uiso 0.50 1 calc PR E 1
H84B H 0.8688 0.6158 0.3730 0.094 Uiso 0.50 1 calc PR E 1
C85 C 0.9496(19) 0.7410(10) 0.4177(13) 0.070(4) Uiso 0.50 1 d PD E 1
H85A H 0.9077 0.7446 0.4530 0.104 Uiso 0.50 1 calc PR E 1
H85B H 0.9049 0.7489 0.3699 0.104 Uiso 0.50 1 calc PR E 1
H85C H 1.0337 0.7810 0.4425 0.104 Uiso 0.50 1 calc PR E 1
C86 C 1.1543(17) 0.6835(14) 0.3789(15) 0.104(6) Uiso 0.50 1 d PD E 1
H86A H 1.1841 0.6415 0.3708 0.125 Uiso 0.50 1 calc PR E 1
H86B H 1.1835 0.7078 0.4354 0.125 Uiso 0.50 1 calc PR E 1
C87 C 1.215(2) 0.7484(15) 0.3435(16) 0.112(6) Uiso 0.50 1 d PD E 1
H87A H 1.3045 0.7641 0.3643 0.168 Uiso 0.50 1 calc PR E 1
H87B H 1.1964 0.7938 0.3578 0.168 Uiso 0.50 1 calc PR E 1
H87C H 1.1814 0.7265 0.2870 0.168 Uiso 0.50 1 calc PR E 1
C91 C 0.597(2) 0.6426(13) 0.1964(13) 0.074(4) Uiso 0.50 1 d PD E 1
O92 O 0.591(2) 0.6803(14) 0.1500(14) 0.160(6) Uiso 0.50 1 d PD E 1
N93 N 0.5577(17) 0.6688(10) 0.2505(11) 0.088(4) Uiso 0.50 1 d PD E 1
C94 C 0.557(2) 0.6342(15) 0.3136(14) 0.116(6) Uiso 0.50 1 d PD E 1
H94A H 0.5916 0.6767 0.3632 0.139 Uiso 0.50 1 calc PR E 1
H94B H 0.6109 0.6054 0.3178 0.139 Uiso 0.50 1 calc PR E 1
C95 C 0.422(2) 0.5760(17) 0.300(2) 0.138(8) Uiso 0.50 1 d PD E 1
H95A H 0.4277 0.5533 0.3426 0.206 Uiso 0.50 1 calc PR E 1
H95B H 0.3858 0.5344 0.2510 0.206 Uiso 0.50 1 calc PR E 1
H95C H 0.3691 0.6049 0.3000 0.206 Uiso 0.50 1 calc PR E 1
C96 C 0.516(3) 0.7334(14) 0.2631(18) 0.134(7) Uiso 0.50 1 d PD E 1
H96A H 0.4493 0.7175 0.2815 0.161 Uiso 0.50 1 calc PR E 1
H96B H 0.4816 0.7414 0.2128 0.161 Uiso 0.50 1 calc PR E 1
C97 C 0.622(3) 0.8153(19) 0.324(2) 0.192(12) Uiso 0.50 1 d PD E 1
H97A H 0.5852 0.8526 0.3334 0.288 Uiso 0.50 1 calc PR E 1
H97B H 0.6833 0.8356 0.3032 0.288 Uiso 0.50 1 calc PR E 1
H97C H 0.6622 0.8075 0.3731 0.288 Uiso 0.50 1 calc PR E 1
C51' C 0.5474(17) 0.4712(9) 0.1325(10) 0.058(3) Uiso 0.50 1 d PD E 2
C52' C 0.6628(17) 0.5100(10) 0.1912(11) 0.060(3) Uiso 0.50 1 d P E 2
H52B H 0.7209 0.4872 0.2036 0.072 Uiso 0.50 1 calc PR E 2
C53' C 0.6854(19) 0.5834(11) 0.2293(12) 0.058(3) Uiso 0.50 1 d P E 2
N54' N 0.6108(15) 0.6162(10) 0.2113(10) 0.062(3) Uiso 0.50 1 d P E 2
C55' C 0.5034(17) 0.5811(10) 0.1529(11) 0.062(3) Uiso 0.50 1 d P E 2
C56' C 0.4693(19) 0.5070(11) 0.1134(12) 0.072(4) Uiso 0.50 1 d P E 2
H56B H 0.3907 0.4793 0.0720 0.087 Uiso 0.50 1 calc PR E 2
O57' O 0.5095(13) 0.3964(7) 0.0938(8) 0.070(2) Uiso 0.50 1 d PD E 2
C58' C 0.4076(19) 0.3506(9) 0.0375(12) 0.079(4) Uiso 0.50 1 d PD E 2
H58C H 0.4082 0.3611 -0.0110 0.095 Uiso 0.50 1 calc PR E 2
H58D H 0.3390 0.3602 0.0468 0.095 Uiso 0.50 1 calc PR E 2
C59' C 0.3880(12) 0.2650(7) 0.0291(7) 0.030(2) Uiso 0.50 1 d PD E 2
H59C H 0.3289 0.2325 -0.0243 0.036 Uiso 0.50 1 calc PR E 2
H59D H 0.4671 0.2602 0.0362 0.036 Uiso 0.50 1 calc PR E 2
C81' C 0.8147(17) 0.6281(11) 0.2914(12) 0.067(3) Uiso 0.50 1 d PD E 2
O82' O 0.8985(14) 0.6137(9) 0.2812(9) 0.086(3) Uiso 0.50 1 d PD E 2
N83' N 0.8395(12) 0.6844(9) 0.3533(9) 0.072(3) Uiso 0.50 1 d PD E 2
C84' C 0.7443(18) 0.6990(11) 0.3799(12) 0.078(4) Uiso 0.50 1 d PD E 2
H84C H 0.7698 0.7044 0.4356 0.094 Uiso 0.50 1 calc PR E 2
H84D H 0.6650 0.6534 0.3514 0.094 Uiso 0.50 1 calc PR E 2
C85' C 0.7258(18) 0.7705(10) 0.3678(12) 0.070(4) Uiso 0.50 1 d PD E 2
H85D H 0.6621 0.7762 0.3851 0.104 Uiso 0.50 1 calc PR E 2
H85E H 0.7002 0.7656 0.3127 0.104 Uiso 0.50 1 calc PR E 2
H85F H 0.8030 0.8163 0.3977 0.104 Uiso 0.50 1 calc PR E 2
C86' C 0.9741(19) 0.7243(15) 0.4083(15) 0.104(6) Uiso 0.50 1 d PD E 2
H86C H 0.9928 0.7790 0.4351 0.125 Uiso 0.50 1 calc PR E 2
H86D H 1.0258 0.7245 0.3782 0.125 Uiso 0.50 1 calc PR E 2
C87' C 1.005(3) 0.6845(15) 0.4670(15) 0.112(6) Uiso 0.50 1 d PD E 2
H87D H 1.0916 0.7131 0.5028 0.168 Uiso 0.50 1 calc PR E 2
H87E H 0.9917 0.6313 0.4408 0.168 Uiso 0.50 1 calc PR E 2
H87F H 0.9527 0.6830 0.4960 0.168 Uiso 0.50 1 calc PR E 2
C91' C 0.4230(19) 0.6239(12) 0.1366(12) 0.074(4) Uiso 0.50 1 d PD E 2
O92' O 0.396(2) 0.6363(14) 0.0746(12) 0.160(6) Uiso 0.50 1 d PD E 2
N93' N 0.3728(16) 0.6431(10) 0.1834(10) 0.088(4) Uiso 0.50 1 d PD E 2
C94' C 0.291(2) 0.6875(13) 0.1686(17) 0.116(6) Uiso 0.50 1 d PD E 2
H94C H 0.2381 0.6767 0.1977 0.139 Uiso 0.50 1 calc PR E 2
H94D H 0.2363 0.6667 0.1128 0.139 Uiso 0.50 1 calc PR E 2
C95' C 0.355(3) 0.7742(14) 0.1898(19) 0.138(8) Uiso 0.50 1 d PD E 2
H95D H 0.2940 0.7965 0.1745 0.206 Uiso 0.50 1 calc PR E 2
H95E H 0.4103 0.7862 0.1628 0.206 Uiso 0.50 1 calc PR E 2
H95F H 0.4031 0.7966 0.2458 0.206 Uiso 0.50 1 calc PR E 2
C96' C 0.412(3) 0.6423(18) 0.2663(14) 0.134(7) Uiso 0.50 1 d PD E 2
H96C H 0.4188 0.6907 0.3009 0.161 Uiso 0.50 1 calc PR E 2
H96D H 0.4921 0.6381 0.2841 0.161 Uiso 0.50 1 calc PR E 2
C97' C 0.314(3) 0.573(2) 0.268(3) 0.192(12) Uiso 0.50 1 d PD E 2
H97D H 0.3363 0.5704 0.3204 0.288 Uiso 0.50 1 calc PR E 2
H97E H 0.3076 0.5257 0.2329 0.288 Uiso 0.50 1 calc PR E 2
H97F H 0.2352 0.5782 0.2503 0.288 Uiso 0.50 1 calc PR E 2
O1A O 0.2541(4) 0.0873(3) -0.0515(3) 0.0480(12) Uani 1 1 d . . .
C2A C 0.3200(8) 0.0538(5) -0.0560(6) 0.071(3) Uani 1 1 d . E .
H2AA H 0.3390 0.0276 -0.0194 0.085 Uiso 1 1 calc R . .
N3A N 0.3682(8) 0.0512(6) -0.1090(6) 0.101(3) Uani 1 1 d . . .
C4A C 0.3430(14) 0.0949(10) -0.1634(8) 0.145(7) Uani 1 1 d . E .
H4AA H 0.2975 0.1246 -0.1491 0.217 Uiso 1 1 calc R . .
H4AB H 0.2940 0.0584 -0.2161 0.217 Uiso 1 1 calc R . .
H4AC H 0.4209 0.1307 -0.1612 0.217 Uiso 1 1 calc R . .
C5A C 0.4363(16) 0.0050(10) -0.1163(13) 0.205(11) Uani 1 1 d . E .
H5AA H 0.4458 -0.0189 -0.0751 0.308 Uiso 1 1 calc R . .
H5AB H 0.5176 0.0379 -0.1121 0.308 Uiso 1 1 calc R . .
H5AC H 0.3925 -0.0358 -0.1668 0.308 Uiso 1 1 calc R . .
O1B O 0.1003(5) 0.1762(3) -0.0512(3) 0.0523(13) Uani 1 1 d . . .
C2B C 0.1041(8) 0.1739(5) -0.1141(5) 0.064(2) Uani 1 1 d . E .
H2BA H 0.1014 0.1270 -0.1437 0.077 Uiso 1 1 calc R . .
N3B N 0.1114(11) 0.2287(5) -0.1447(6) 0.104(3) Uani 1 1 d . . .
C4B C 0.118(2) 0.3020(10) -0.1023(10) 0.190(10) Uani 1 1 d . E .
H4BA H 0.1196 0.3008 -0.0512 0.285 Uiso 1 1 calc R . .
H4BB H 0.0465 0.3111 -0.1308 0.285 Uiso 1 1 calc R . .
H4BC H 0.1934 0.3440 -0.0962 0.285 Uiso 1 1 calc R . .
C5B C 0.1066(19) 0.2134(9) -0.2219(9) 0.161(8) Uani 1 1 d . E .
H5BA H 0.1017 0.1606 -0.2406 0.241 Uiso 1 1 calc R . .
H5BB H 0.1808 0.2510 -0.2221 0.241 Uiso 1 1 calc R . .
H5BC H 0.0339 0.2182 -0.2558 0.241 Uiso 1 1 calc R . .
O1C O 0.4303(8) 0.2706(7) 0.5200(5) 0.145(4) Uani 1 1 d . . .
C2C C 0.4128(10) 0.2339(8) 0.4528(6) 0.102(4) Uani 1 1 d . . .
H2CA H 0.4587 0.2033 0.4477 0.123 Uiso 1 1 calc R . .
N3C N 0.3339(6) 0.2355(4) 0.3885(4) 0.0591(18) Uani 1 1 d . . .
C4C C 0.2603(9) 0.2793(6) 0.3907(6) 0.078(3) Uani 1 1 d . . .
H4CA H 0.2804 0.3069 0.4447 0.117 Uiso 1 1 calc R . .
H4CB H 0.1731 0.2440 0.3659 0.117 Uiso 1 1 calc R . .
H4CC H 0.2769 0.3170 0.3631 0.117 Uiso 1 1 calc R . .
C5C C 0.3138(8) 0.1906(5) 0.3122(5) 0.062(2) Uani 1 1 d . . .
H5CA H 0.3678 0.1625 0.3172 0.093 Uiso 1 1 calc R . .
H5CB H 0.3320 0.2256 0.2823 0.093 Uiso 1 1 calc R . .
H5CC H 0.2278 0.1533 0.2856 0.093 Uiso 1 1 calc R . .
O1D O 0.3650(19) 0.8750(14) -0.0266(12) 0.151(6) Uiso 0.50 1 d PD F 1
C2D C 0.2830(18) 0.8555(11) -0.0030(13) 0.111(7) Uiso 0.50 1 d PD F 1
H2DA H 0.2663 0.8942 0.0255 0.133 Uiso 0.50 1 calc PR F 1
N3D N 0.2176(14) 0.7810(9) -0.0169(10) 0.077(4) Uiso 0.50 1 d PD F 1
C4D C 0.238(2) 0.7200(13) -0.0587(14) 0.105(6) Uiso 0.50 1 d PD F 1
H4DA H 0.3125 0.7422 -0.0682 0.158 Uiso 0.50 1 calc PR F 1
H4DB H 0.1675 0.6909 -0.1083 0.158 Uiso 0.50 1 calc PR F 1
H4DC H 0.2488 0.6848 -0.0285 0.158 Uiso 0.50 1 calc PR F 1
C5D C 0.1153(17) 0.7644(13) 0.0054(14) 0.083(5) Uiso 0.50 1 d PD F 1
H5DA H 0.1159 0.8132 0.0335 0.125 Uiso 0.50 1 calc PR F 1
H5DB H 0.1213 0.7316 0.0388 0.125 Uiso 0.50 1 calc PR F 1
H5DC H 0.0386 0.7370 -0.0410 0.125 Uiso 0.50 1 calc PR F 1
O1E O 1.136(4) 0.720(3) 0.206(3) 0.151(6) Uiso 0.25 1 d PD G 2
C2E C 1.151(3) 0.684(3) 0.2522(19) 0.111(7) Uiso 0.25 1 d PD G 2
H2EA H 1.1053 0.6304 0.2398 0.133 Uiso 0.25 1 calc PR G 2
N3E N 1.239(3) 0.7289(17) 0.3215(18) 0.077(4) Uiso 0.25 1 d PD G 2
C4E C 1.308(4) 0.8106(18) 0.339(3) 0.105(6) Uiso 0.25 1 d PD G 2
H4EA H 1.2827 0.8253 0.2919 0.158 Uiso 0.25 1 calc PR G 2
H4EB H 1.3959 0.8215 0.3570 0.158 Uiso 0.25 1 calc PR G 2
H4EC H 1.2923 0.8406 0.3790 0.158 Uiso 0.25 1 calc PR G 2
C5E C 1.248(4) 0.686(2) 0.376(2) 0.083(5) Uiso 0.25 1 d PD G 2
H5EA H 1.1879 0.6320 0.3495 0.125 Uiso 0.25 1 calc PR G 2
H5EB H 1.2303 0.7097 0.4186 0.125 Uiso 0.25 1 calc PR G 2
H5EC H 1.3308 0.6872 0.3958 0.125 Uiso 0.25 1 calc PR G 2
O1F O 0.362(4) 0.803(2) -0.017(3) 0.151(6) Uiso 0.25 1 d PD H 3
C2F C 0.252(4) 0.773(2) -0.033(2) 0.111(7) Uiso 0.25 1 d PD H 3
H2FA H 0.1921 0.7506 -0.0847 0.133 Uiso 0.25 1 calc PR H 3
N3F N 0.224(3) 0.7730(15) 0.0282(19) 0.077(4) Uiso 0.25 1 d PD H 3
C4F C 0.305(4) 0.802(3) 0.1091(19) 0.105(6) Uiso 0.25 1 d PD H 3
H4FA H 0.2559 0.7931 0.1404 0.158 Uiso 0.25 1 calc PR H 3
H4FB H 0.3538 0.8576 0.1237 0.158 Uiso 0.25 1 calc PR H 3
H4FC H 0.3594 0.7742 0.1181 0.158 Uiso 0.25 1 calc PR H 3
C5F C 0.092(3) 0.732(2) 0.002(3) 0.083(5) Uiso 0.25 1 d PD H 3
H5FA H 0.0710 0.7310 0.0470 0.125 Uiso 0.25 1 calc PR H 3
H5FB H 0.0668 0.6789 -0.0305 0.125 Uiso 0.25 1 calc PR H 3
H5FC H 0.0505 0.7591 -0.0278 0.125 Uiso 0.25 1 calc PR H 3

loop_
_atom_site_aniso_label
_atom_site_aniso_U_11
_atom_site_aniso_U_22
_atom_site_aniso_U_33
_atom_site_aniso_U_23
_atom_site_aniso_U_13
_atom_site_aniso_U_12
Eu 0.0360(2) 0.0284(2) 0.02070(19) -0.00046(12) 0.01070(14) 0.00124(13)
C1 0.030(4) 0.052(4) 0.047(4) -0.009(3) 0.014(3) 0.002(3)
C11 0.042(4) 0.029(3) 0.038(4) -0.004(3) 0.018(3) -0.003(3)
C12 0.036(4) 0.039(4) 0.047(4) -0.007(3) 0.025(4) -0.004(3)
C13 0.033(4) 0.051(4) 0.042(4) -0.016(3) 0.015(3) -0.003(3)
C14 0.039(4) 0.049(4) 0.047(5) -0.010(3) 0.025(4) -0.004(3)
C15 0.049(5) 0.034(4) 0.048(5) -0.007(3) 0.030(4) -0.001(3)
C16 0.045(4) 0.030(4) 0.041(4) -0.003(3) 0.020(4) -0.005(3)
C17 0.044(4) 0.053(5) 0.045(5) -0.020(4) 0.019(4) -0.001(4)
O11 0.048(3) 0.029(2) 0.032(3) -0.0056(19) 0.018(2) -0.001(2)
C2 0.043(4) 0.044(4) 0.033(4) 0.012(3) 0.013(3) 0.015(3)
C21 0.036(4) 0.043(4) 0.032(4) -0.005(3) 0.008(3) 0.012(3)
C22 0.045(4) 0.052(4) 0.034(4) 0.009(3) 0.018(3) 0.020(3)
C23 0.057(5) 0.066(5) 0.035(4) 0.012(4) 0.016(4) 0.033(4)
C24 0.047(5) 0.083(6) 0.043(5) 0.007(4) 0.011(4) 0.037(5)
C25 0.041(4) 0.064(5) 0.043(5) -0.012(4) 0.006(4) 0.020(4)
C26 0.035(4) 0.049(4) 0.039(4) -0.008(3) 0.012(3) 0.011(3)
C27 0.073(7) 0.124(9) 0.041(5) -0.001(5) -0.001(5) 0.049(7)
O21 0.032(2) 0.040(3) 0.034(3) 0.008(2) 0.007(2) 0.006(2)
C3 0.037(4) 0.041(4) 0.026(3) -0.004(3) 0.013(3) 0.002(3)
C31 0.033(3) 0.027(3) 0.018(3) 0.000(2) 0.007(3) -0.004(3)
C32 0.031(3) 0.033(3) 0.020(3) 0.001(3) 0.006(3) 0.002(3)
C33 0.034(4) 0.052(4) 0.024(3) -0.001(3) 0.013(3) 0.003(3)
C34 0.036(4) 0.056(4) 0.022(3) 0.009(3) 0.008(3) 0.005(3)
C35 0.045(4) 0.058(5) 0.030(4) 0.017(3) 0.011(3) 0.015(4)
C36 0.038(4) 0.034(3) 0.025(3) 0.006(3) 0.009(3) 0.003(3)
C37 0.057(5) 0.079(6) 0.030(4) 0.022(4) 0.020(4) 0.021(4)
O31 0.034(2) 0.030(2) 0.017(2) -0.0001(17) 0.0084(18) 0.0008(18)
C4 0.063(5) 0.029(4) 0.046(4) -0.001(3) 0.026(4) 0.002(3)
C41 0.039(4) 0.038(4) 0.033(4) 0.003(3) 0.014(3) 0.015(3)
C42 0.040(4) 0.040(4) 0.038(4) -0.002(3) 0.013(3) 0.006(3)
C43 0.039(4) 0.041(4) 0.058(5) -0.014(4) 0.007(4) 0.010(3)
C44 0.031(4) 0.056(5) 0.067(6) -0.020(4) 0.014(4) 0.008(4)
C45 0.031(4) 0.053(5) 0.041(4) -0.012(3) 0.010(3) 0.005(3)
C46 0.036(4) 0.039(4) 0.029(4) -0.002(3) 0.006(3) 0.008(3)
C47 0.044(5) 0.057(6) 0.129(10) -0.049(6) 0.022(6) 0.000(4)
O41 0.055(3) 0.032(2) 0.041(3) 0.001(2) 0.028(2) 0.008(2)
O1A 0.040(3) 0.046(3) 0.037(3) -0.009(2) 0.019(2) 0.000(2)
C2A 0.050(5) 0.057(5) 0.068(6) -0.021(4) 0.026(5) -0.002(4)
N3A 0.074(6) 0.103(7) 0.095(7) -0.025(6) 0.050(6) 0.012(5)
C4A 0.132(12) 0.190(16) 0.081(10) 0.001(10) 0.076(10) 0.017(11)
C5A 0.160(16) 0.169(16) 0.31(3) -0.016(17) 0.150(18) 0.085(14)
O1B 0.057(3) 0.050(3) 0.039(3) 0.015(2) 0.017(3) 0.007(3)
C2B 0.061(5) 0.052(5) 0.056(6) 0.013(4) 0.017(4) -0.002(4)
N3B 0.186(11) 0.058(5) 0.086(7) 0.045(5) 0.069(7) 0.046(6)
C4B 0.37(3) 0.158(16) 0.135(15) 0.088(14) 0.151(19) 0.15(2)
C5B 0.28(2) 0.126(12) 0.117(13) 0.077(11) 0.117(15) 0.071(14)
O1C 0.104(7) 0.207(11) 0.049(5) 0.021(6) 0.018(5) -0.007(7)
C2C 0.068(7) 0.147(11) 0.047(6) 0.026(7) 0.010(5) 0.002(7)
N3C 0.048(4) 0.066(4) 0.046(4) 0.005(3) 0.021(3) 0.005(3)
C4C 0.073(6) 0.071(6) 0.085(7) 0.005(5) 0.051(6) 0.016(5)
C5C 0.059(5) 0.058(5) 0.054(5) 0.005(4) 0.033(4) 0.003(4)

loop_
_atom_type_symbol
_atom_type_description
_atom_type_scat_dispersion_real
_atom_type_scat_dispersion_imag
_atom_type_scat_source
C C 0.0033 0.0016 'International Tables Vol C Tables 4.2.6.8 and 6.1.1.4'
H H 0.0000 0.0000 'International Tables Vol C Tables 4.2.6.8 and 6.1.1.4'
N N 0.0061 0.0033 'International Tables Vol C Tables 4.2.6.8 and 6.1.1.4'
O O 0.0106 0.0060 'International Tables Vol C Tables 4.2.6.8 and 6.1.1.4'
Eu Eu -0.1578 3.6682 'International Tables Vol C Tables 4.2.6.8 and 6.1.1.4'

loop_
_geom_angle_atom_site_label_1
_geom_angle_atom_site_label_2
_geom_angle_atom_site_label_3
_geom_angle
_geom_angle_site_symmetry_1
_geom_angle_site_symmetry_3
_geom_angle_publ_flag
O41 Eu O21 106.25(18) . . ?
O41 Eu O31 123.57(17) . 2 ?
O21 Eu O31 115.80(15) . 2 ?
O41 Eu O31 81.37(15) . . ?
O21 Eu O31 84.52(16) . . ?
O31 Eu O31 67.69(16) 2 . ?
O41 Eu O1A 143.54(17) . . ?
O21 Eu O1A 80.52(18) . . ?
O31 Eu O1A 81.32(15) 2 . ?
O31 Eu O1A 135.05(15) . . ?
O41 Eu O1B 81.95(18) . . ?
O21 Eu O1B 144.32(17) . . ?
O31 Eu O1B 84.66(15) 2 . ?
O31 Eu O1B 131.14(16) . . ?
O1A Eu O1B 73.83(19) . . ?
O41 Eu O11 73.71(16) . . ?
O21 Eu O11 77.95(16) . . ?
O31 Eu O11 148.45(14) 2 . ?
O31 Eu O11 143.83(13) . . ?
O1A Eu O11 72.87(14) . . ?
O1B Eu O11 71.10(16) . . ?
O41 Eu Eu 103.88(12) . 2 ?
O21 Eu Eu 101.68(12) . 2 ?
O31 Eu Eu 34.09(10) 2 2 ?
O31 Eu Eu 33.61(9) . 2 ?
O1A Eu Eu 109.78(11) . 2 ?
O1B Eu Eu 110.05(12) . 2 ?
O11 Eu Eu 177.26(10) . 2 ?
C12 C1 C26 112.3(6) . . ?
C12 C11 C16 120.6(7) . . ?
C12 C11 O11 121.0(6) . . ?
C16 C11 O11 118.4(7) . . ?
C11 C12 C13 118.5(7) . . ?
C11 C12 C1 122.7(6) . . ?
C13 C12 C1 118.5(7) . . ?
C14 C13 C12 122.7(8) . . ?
C13 C14 C15 117.3(6) . . ?
C13 C14 C17 121.3(7) . . ?
C15 C14 C17 121.4(6) . . ?
C16 C15 C14 122.1(7) . . ?
C11 C16 C15 118.5(7) . . ?
C11 C16 C4 122.3(6) . . ?
C15 C16 C4 119.1(7) . . ?
C173 C17 C175 125.0(9) . . ?
C173 C17 C171 108.6(3) . . ?
C175 C17 C171 87.9(8) . . ?
C173 C17 C176 21.7(6) . . ?
C175 C17 C176 108.6(3) . . ?
C171 C17 C176 126.0(8) . . ?
C173 C17 C174 88.6(6) . . ?
C175 C17 C174 108.6(3) . . ?
C171 C17 C174 22.7(7) . . ?
C176 C17 C174 108.6(3) . . ?
C173 C17 C172 108.6(3) . . ?
C175 C17 C172 22.3(7) . . ?
C171 C17 C172 108.6(3) . . ?
C176 C17 C172 89.3(7) . . ?
C174 C17 C172 127.1(10) . . ?
C173 C17 C14 106.6(7) . . ?
C175 C17 C14 114.1(9) . . ?
C171 C17 C14 113.3(6) . . ?
C176 C17 C14 106.0(7) . . ?
C174 C17 C14 110.8(9) . . ?
C172 C17 C14 111.0(7) . . ?
C11 O11 C59' 119.2(7) . . ?
C11 O11 C59 110.2(7) . . ?
C59' O11 C59 19.7(7) . . ?
C11 O11 Eu 120.0(4) . . ?
C59' O11 Eu 120.7(6) . . ?
C59 O11 Eu 125.2(5) . . ?
C36 C2 C22 110.6(6) . . ?
O21 C21 C26 120.7(7) . . ?
O21 C21 C22 121.3(6) . . ?
C26 C21 C22 118.0(7) . . ?
C23 C22 C21 120.0(7) . . ?
C23 C22 C2 121.4(7) . . ?
C21 C22 C2 118.4(6) . . ?
C24 C23 C22 123.3(8) . . ?
C23 C24 C25 116.7(7) . . ?
C23 C24 C27 120.0(8) . . ?
C25 C24 C27 123.2(8) . . ?
C24 C25 C26 122.3(7) . . ?
C25 C26 C21 119.6(7) . . ?
C25 C26 C1 120.9(7) . . ?
C21 C26 C1 119.4(7) . . ?
C276 C27 C275 108.6(5) . . ?
C276 C27 C274 108.6(5) . . ?
C275 C27 C274 108.6(5) . . ?
C276 C27 C271 79.1(10) . . ?
C275 C27 C271 132.0(13) . . ?
C274 C27 C271 32.1(9) . . ?
C276 C27 C273 34.9(9) . . ?
C275 C27 C273 75.1(9) . . ?
C274 C27 C273 130.0(14) . . ?
C271 C27 C273 108.6(5) . . ?
C276 C27 C272 137.8(14) . . ?
C275 C27 C272 35.5(8) . . ?
C274 C27 C272 78.3(8) . . ?
C271 C27 C272 108.6(5) . . ?
C273 C27 C272 108.6(5) . . ?
C276 C27 C24 106.7(12) . . ?
C275 C27 C24 112.1(9) . . ?
C274 C27 C24 112.0(10) . . ?
C271 C27 C24 110.2(12) . . ?
C273 C27 C24 111.9(10) . . ?
C272 C27 C24 108.8(11) . . ?
C21 O21 Eu 156.9(4) . . ?
C32 C3 C46 112.6(5) . . ?
O31 C31 C36 120.4(6) . . ?
O31 C31 C32 120.6(6) . . ?
C36 C31 C32 119.0(5) . . ?
C33 C32 C31 118.5(6) . . ?
C33 C32 C3 118.7(6) . . ?
C31 C32 C3 122.8(5) . . ?
C34 C33 C32 123.3(7) . . ?
C35 C34 C33 116.8(6) . . ?
C35 C34 C37 122.4(6) . . ?
C33 C34 C37 120.8(6) . . ?
C34 C35 C36 123.0(7) . . ?
C31 C36 C35 118.9(6) . . ?
C31 C36 C2 123.3(6) . . ?
C35 C36 C2 117.9(6) . . ?
C371 C37 C376 129.1(11) . . ?
C371 C37 C372 108.5(4) . . ?
C376 C37 C372 78.0(8) . . ?
C371 C37 C375 76.4(7) . . ?
C376 C37 C375 108.5(4) . . ?
C372 C37 C375 34.7(7) . . ?
C371 C37 C373 108.5(4) . . ?
C376 C37 C373 32.0(7) . . ?
C372 C37 C373 108.5(4) . . ?
C375 C37 C373 133.0(12) . . ?
C371 C37 C374 33.3(7) . . ?
C376 C37 C374 108.5(4) . . ?
C372 C37 C374 135.7(10) . . ?
C375 C37 C374 108.4(4) . . ?
C373 C37 C374 79.8(7) . . ?
C371 C37 C34 112.5(10) . . ?
C376 C37 C34 111.9(7) . . ?
C372 C37 C34 109.9(9) . . ?
C375 C37 C34 111.7(9) . . ?
C373 C37 C34 108.9(10) . . ?
C374 C37 C34 107.8(7) . . ?
C31 O31 Eu 126.4(3) . 2 ?
C31 O31 Eu 121.3(3) . . ?
Eu O31 Eu 112.31(16) 2 . ?
C42 C4 C16 113.0(6) . . ?
O41 C41 C46 120.4(6) . . ?
O41 C41 C42 119.6(6) . . ?
C46 C41 C42 120.0(6) . . ?
C43 C42 C41 119.2(7) . . ?
C43 C42 C4 122.1(7) . . ?
C41 C42 C4 118.6(6) . . ?
C42 C43 C44 122.1(7) . . ?
C45 C44 C43 117.1(6) . . ?
C45 C44 C47 120.1(7) . . ?
C43 C44 C47 122.7(7) . . ?
C44 C45 C46 122.8(7) . . ?
C41 C46 C45 118.7(6) . . ?
C41 C46 C3 119.0(6) . . ?
C45 C46 C3 122.2(6) . . ?
C474 C47 C473 127.9(13) . . ?
C474 C47 C472 75.9(9) . . ?
C473 C47 C472 108.1(5) . . ?
C474 C47 C475 108.1(5) . . ?
C473 C47 C475 71.1(10) . . ?
C472 C47 C475 39.0(8) . . ?
C474 C47 C471 33.4(8) . . ?
C473 C47 C471 108.1(5) . . ?
C472 C47 C471 108.1(5) . . ?
C475 C47 C471 132.3(13) . . ?
C474 C47 C476 108.1(5) . . ?
C473 C47 C476 37.8(9) . . ?
C472 C47 C476 140.6(14) . . ?
C475 C47 C476 108.1(5) . . ?
C471 C47 C476 77.7(8) . . ?
C474 C47 C44 114.7(10) . . ?
C473 C47 C44 112.2(10) . . ?
C472 C47 C44 109.8(12) . . ?
C475 C47 C44 113.6(13) . . ?
C471 C47 C44 110.4(9) . . ?
C476 C47 C44 103.8(11) . . ?
C41 O41 Eu 175.2(4) . . ?
C56 C51 O57 128.3(18) . . ?
C56 C51 C52 112.8(16) . . ?
O57 C51 C52 118.7(16) . . ?
C51 C52 C53 120.6(16) . . ?
N54 C53 C52 118.7(17) . . ?
N54 C53 C81 123.4(17) . . ?
C52 C53 C81 117.8(16) . . ?
C55 N54 C53 123.6(19) . . ?
N54 C55 C91 120.1(19) . . ?
N54 C55 C56 118(2) . . ?
C91 C55 C56 122(2) . . ?
C51 C56 C55 125(2) . . ?
C58 O57 C51 128.0(15) . . ?
O57 C58 C59 111.2(16) . . ?
O11 C59 C58 109.3(11) . . ?
O82 C81 N83 116.2(18) . . ?
O82 C81 C53 120.4(18) . . ?
N83 C81 C53 123.4(15) . . ?
C81 N83 C84 120.6(15) . . ?
C81 N83 C86 121.0(17) . . ?
C84 N83 C86 117.9(17) . . ?
N83 C84 C85 111.4(16) . . ?
N83 C86 C87 114.6(18) . . ?
O92 C91 N93 110(2) . . ?
O92 C91 C55 123(2) . . ?
N93 C91 C55 127(2) . . ?
C91 N93 C94 120.9(19) . . ?
C91 N93 C96 131(2) . . ?
C94 N93 C96 108(2) . . ?
N93 C94 C95 113(2) . . ?
N93 C96 C97 115(2) . . ?
O57' C51' C56' 118.5(17) . . ?
O57' C51' C52' 119.8(17) . . ?
C56' C51' C52' 121.6(17) . . ?
C53' C52' C51' 113.5(18) . . ?
N54' C53' C52' 124(2) . . ?
N54' C53' C81' 121.5(17) . . ?
C52' C53' C81' 114.0(17) . . ?
C53' N54' C55' 122.7(19) . . ?
N54' C55' C56' 118.1(18) . . ?
N54' C55' C91' 118.8(18) . . ?
C56' C55' C91' 123.0(18) . . ?
C55' C56' C51' 119.7(19) . . ?
C58' O57' C51' 129.5(16) . . ?
O57' C58' C59' 110.4(16) . . ?
O11 C59' C58' 115.0(12) . . ?
O82' C81' N83' 119.6(19) . . ?
O82' C81' C53' 118.3(18) . . ?
N83' C81' C53' 121.9(14) . . ?
C81' N83' C84' 124.7(15) . . ?
C81' N83' C86' 114.9(17) . . ?
C84' N83' C86' 119.1(18) . . ?
N83' C84' C85' 113.3(15) . . ?
N83' C86' C87' 112(2) . . ?
O92' C91' N93' 119(2) . . ?
O92' C91' C55' 118(2) . . ?
N93' C91' C55' 122.1(17) . . ?
C91' N93' C96' 124.7(19) . . ?
C91' N93' C94' 123.3(19) . . ?
C96' N93' C94' 110(2) . . ?
N93' C94' C95' 116(2) . . ?
N93' C96' C97' 107(3) . . ?
C2A O1A Eu 132.1(6) . . ?
O1A C2A N3A 124.1(11) . . ?
C2A N3A C5A 121.9(15) . . ?
C2A N3A C4A 117.7(10) . . ?
C5A N3A C4A 120.3(13) . . ?
C2B O1B Eu 131.2(6) . . ?
O1B C2B N3B 126.5(10) . . ?
C2B N3B C5B 118.4(10) . . ?
C2B N3B C4B 119.7(10) . . ?
C5B N3B C4B 121.8(10) . . ?
O1C C2C N3C 123.8(14) . . ?
C2C N3C C4C 121.8(9) . . ?
C2C N3C C5C 122.1(9) . . ?
C4C N3C C5C 116.1(8) . . ?
O1D C2D N3D 121(2) . . ?
C2D N3D C4D 122.8(19) . . ?
C2D N3D C5D 116.0(17) . . ?
C4D N3D C5D 120.9(18) . . ?
O1E C2E N3E 113(4) . . ?
C2E N3E C4E 122(4) . . ?
C2E N3E C5E 111(3) . . ?
C4E N3E C5E 126(4) . . ?
O1F C2F N3F 114(4) . . ?
C2F N3F C5F 109(4) . . ?
C2F N3F C4F 129(4) . . ?
C5F N3F C4F 122(4) . . ?

loop_
_geom_bond_atom_site_label_1
_geom_bond_atom_site_label_2
_geom_bond_distance
_geom_bond_site_symmetry_2
_geom_bond_publ_flag
Eu O41 2.146(4) . ?
Eu O21 2.169(4) . ?
Eu O31 2.362(4) 2 ?
Eu O31 2.392(4) . ?
Eu O1A 2.435(5) . ?
Eu O1B 2.452(5) . ?
Eu O11 2.693(4) . ?
Eu Eu 3.9484(9) 2 ?
C1 C12 1.518(10) . ?
C1 C26 1.518(11) . ?
C11 C12 1.388(11) . ?
C11 C16 1.396(10) . ?
C11 O11 1.394(8) . ?
C12 C13 1.406(10) . ?
C13 C14 1.369(10) . ?
C14 C15 1.401(11) . ?
C14 C17 1.553(7) . ?
C15 C16 1.398(10) . ?
C16 C4 1.516(11) . ?
C17 C173 1.544(6) . ?
C17 C175 1.544(6) . ?
C17 C171 1.544(6) . ?
C17 C176 1.544(6) . ?
C17 C174 1.544(6) . ?
C17 C172 1.544(6) . ?
O11 C59' 1.482(9) . ?
O11 C59 1.483(9) . ?
C2 C36 1.514(10) . ?
C2 C22 1.523(10) . ?
C21 O21 1.317(8) . ?
C21 C26 1.406(9) . ?
C21 C22 1.406(10) . ?
C22 C23 1.379(10) . ?
C23 C24 1.380(11) . ?
C24 C25 1.385(12) . ?
C24 C27 1.552(8) . ?
C25 C26 1.404(11) . ?
C27 C276 1.537(8) . ?
C27 C275 1.537(8) . ?
C27 C274 1.537(8) . ?
C27 C271 1.537(8) . ?
C27 C273 1.537(8) . ?
C27 C272 1.537(8) . ?
C3 C32 1.502(10) . ?
C3 C46 1.522(9) . ?
C31 O31 1.355(7) . ?
C31 C36 1.396(9) . ?
C31 C32 1.412(9) . ?
C32 C33 1.407(9) . ?
C33 C34 1.382(10) . ?
C34 C35 1.369(10) . ?
C34 C37 1.551(7) . ?
C35 C36 1.421(9) . ?
C37 C371 1.531(7) . ?
C37 C376 1.531(7) . ?
C37 C372 1.531(7) . ?
C37 C375 1.531(7) . ?
C37 C373 1.531(7) . ?
C37 C374 1.531(7) . ?
O31 Eu 2.362(4) 2 ?
C4 C42 1.513(10) . ?
C41 O41 1.318(8) . ?
C41 C46 1.398(10) . ?
C41 C42 1.400(9) . ?
C42 C43 1.397(10) . ?
C43 C44 1.395(12) . ?
C44 C45 1.386(11) . ?
C44 C47 1.552(8) . ?
C45 C46 1.398(10) . ?
C47 C474 1.572(9) . ?
C47 C473 1.572(9) . ?
C47 C472 1.572(9) . ?
C47 C475 1.572(9) . ?
C47 C471 1.572(9) . ?
C47 C476 1.572(9) . ?
C51 C56 1.28(3) . ?
C51 O57 1.354(15) . ?
C51 C52 1.39(2) . ?
C52 C53 1.39(2) . ?
C53 N54 1.26(2) . ?
C53 C81 1.45(3) . ?
N54 C55 1.21(3) . ?
C55 C91 1.35(3) . ?
C55 C56 1.40(3) . ?
O57 C58 1.300(18) . ?
C58 C59 1.552(15) . ?
C81 O82 1.236(9) . ?
C81 N83 1.35(2) . ?
N83 C84 1.483(15) . ?
N83 C86 1.488(15) . ?
C84 C85 1.614(18) . ?
C86 C87 1.618(18) . ?
C91 O92 1.246(10) . ?
C91 N93 1.35(3) . ?
N93 C94 1.484(15) . ?
N93 C96 1.487(15) . ?
C94 C95 1.614(18) . ?
C96 C97 1.616(19) . ?
C51' O57' 1.330(15) . ?
C51' C56' 1.36(2) . ?
C51' C52' 1.38(3) . ?
C52' C53' 1.35(2) . ?
C53' N54' 1.28(3) . ?
C53' C81' 1.52(3) . ?
N54' C55' 1.31(2) . ?
C55' C56' 1.33(2) . ?
C55' C91' 1.48(3) . ?
O57' C58' 1.279(18) . ?
C58' C59' 1.543(15) . ?
C81' O82' 1.223(9) . ?
C81' N83' 1.32(2) . ?
N83' C84' 1.510(15) . ?
N83' C86' 1.517(16) . ?
C84' C85' 1.502(17) . ?
C86' C87' 1.496(18) . ?
C91' O92' 1.220(10) . ?
C91' N93' 1.30(2) . ?
N93' C96' 1.516(16) . ?
N93' C94' 1.516(15) . ?
C94' C95' 1.503(18) . ?
C96' C97' 1.498(18) . ?
O1A C2A 1.203(10) . ?
C2A N3A 1.334(13) . ?
N3A C5A 1.420(16) . ?
N3A C4A 1.474(18) . ?
O1B C2B 1.216(10) . ?
C2B N3B 1.285(11) . ?
N3B C5B 1.433(15) . ?
N3B C4B 1.441(17) . ?
O1C C2C 1.261(14) . ?
C2C N3C 1.330(12) . ?
N3C C4C 1.427(11) . ?
N3C C5C 1.448(10) . ?
O1D C2D 1.227(10) . ?
C2D N3D 1.325(10) . ?
N3D C4D 1.425(10) . ?
N3D C5D 1.432(10) . ?
O1E C2E 1.221(10) . ?
C2E N3E 1.328(10) . ?
N3E C4E 1.439(10) . ?
N3E C5E 1.439(10) . ?
O1F C2F 1.219(10) . ?
C2F N3F 1.329(10) . ?
N3F C5F 1.441(10) . ?
N3F C4F 1.443(10) . ?

loop_
_geom_torsion_atom_site_label_1
_geom_torsion_atom_site_label_2
_geom_torsion_atom_site_label_3
_geom_torsion_atom_site_label_4
_geom_torsion
_geom_torsion_site_symmetry_1
_geom_torsion_site_symmetry_2
_geom_torsion_site_symmetry_3
_geom_torsion_site_symmetry_4
_geom_torsion_publ_flag
C26 C1 C12 C11 -101.8(8) . . . . ?
C26 C1 C12 C13 72.5(8) . . . . ?
C16 C11 C12 C1 169.1(6) . . . . ?
C16 C11 C12 C13 -5.2(10) . . . . ?
O11 C11 C12 C1 -11.7(10) . . . . ?
O11 C11 C12 C13 174.0(6) . . . . ?
C1 C12 C13 C14 -174.6(7) . . . . ?
C11 C12 C13 C14 0.0(11) . . . . ?
C12 C13 C14 C15 4.5(11) . . . . ?
C13 C14 C15 C16 -4.0(11) . . . . ?
C12 C11 C16 C15 5.7(10) . . . . ?
C12 C11 C16 C4 -170.6(6) . . . . ?
O11 C11 C16 C15 -173.6(6) . . . . ?
O11 C11 C16 C4 10.2(10) . . . . ?
C14 C15 C16 C11 -1.0(10) . . . . ?
C14 C15 C16 C4 175.4(7) . . . . ?
O21 Eu O11 C11 -59.7(5) . . . . ?
O21 Eu O11 C59 94.0(7) . . . . ?
O31 Eu O11 C11 3.0(6) . . . . ?
O31 Eu O11 C59 156.8(7) . . . . ?
O41 Eu O11 C11 51.4(5) . . . . ?
O41 Eu O11 C59 -154.9(7) . . . . ?
C12 C11 O11 Eu 89.3(7) . . . . ?
C12 C11 O11 C59 -68.0(9) . . . . ?
C16 C11 O11 Eu -91.5(6) . . . . ?
C16 C11 O11 C59 111.2(8) . . . . ?
C36 C2 C22 C21 -82.7(8) . . . . ?
C36 C2 C22 C23 92.2(8) . . . . ?
C26 C21 C22 C2 174.7(6) . . . . ?
C26 C21 C22 C23 -0.4(10) . . . . ?
O21 C21 C22 C2 -5.6(10) . . . . ?
O21 C21 C22 C23 179.4(6) . . . . ?
C2 C22 C23 C24 -174.4(7) . . . . ?
C21 C22 C23 C24 0.5(11) . . . . ?
C22 C23 C24 C25 0.6(12) . . . . ?
C23 C24 C25 C26 -1.8(12) . . . . ?
C12 C1 C26 C21 85.9(8) . . . . ?
C12 C1 C26 C25 -90.6(8) . . . . ?
C22 C21 C26 C1 -177.3(6) . . . . ?
C22 C21 C26 C25 -0.8(10) . . . . ?
O21 C21 C26 C1 2.9(10) . . . . ?
O21 C21 C26 C25 179.5(6) . . . . ?
C24 C25 C26 C1 178.4(7) . . . . ?
C24 C25 C26 C21 1.9(11) . . . . ?
O11 Eu O21 C21 85.3(11) . . . . ?
O31 Eu O21 C21 -62.9(11) . . . . ?
O41 Eu O21 C21 16.5(11) . . . . ?
C22 C21 O21 Eu 79.9(12) . . . . ?
C26 C21 O21 Eu -100.4(11) . . . . ?
C46 C3 C32 C31 -104.5(7) . . . . ?
C46 C3 C32 C33 74.1(8) . . . . ?
C36 C31 C32 C3 170.4(6) . . . . ?
C36 C31 C32 C33 -8.2(9) . . . . ?
O31 C31 C32 C3 -9.4(9) . . . . ?
O31 C31 C32 C33 172.0(5) . . . . ?
C3 C32 C33 C34 -176.2(6) . . . . ?
C31 C32 C33 C34 2.5(10) . . . . ?
C32 C33 C34 C35 3.4(10) . . . . ?
C33 C34 C35 C36 -3.7(11) . . . . ?
C22 C2 C36 C31 104.9(7) . . . . ?
C22 C2 C36 C35 -74.2(8) . . . . ?
C32 C31 C36 C2 -171.1(6) . . . . ?
C32 C31 C36 C35 8.0(9) . . . . ?
O31 C31 C36 C2 8.7(9) . . . . ?
O31 C31 C36 C35 -172.2(6) . . . . ?
C34 C35 C36 C2 177.1(6) . . . . ?
C34 C35 C36 C31 -2.0(10) . . . . ?
O11 Eu O31 C31 -2.1(6) . . . . ?
O21 Eu O31 C31 58.8(5) . . . . ?
O41 Eu O31 C31 -48.6(5) . . . . ?
C32 C31 O31 Eu 90.3(6) . . . . ?
C36 C31 O31 Eu -89.5(6) . . . . ?
C11 C16 C4 C42 104.9(8) . . . . ?
C15 C16 C4 C42 -71.3(8) . . . . ?
C16 C4 C42 C41 -76.6(8) . . . . ?
C16 C4 C42 C43 103.3(8) . . . . ?
C46 C41 C42 C4 -177.8(7) . . . . ?
C46 C41 C42 C43 2.3(11) . . . . ?
O41 C41 C42 C4 -0.2(10) . . . . ?
O41 C41 C42 C43 180.0(7) . . . . ?
C4 C42 C43 C44 178.8(8) . . . . ?
C41 C42 C43 C44 -1.3(12) . . . . ?
C42 C43 C44 C45 -0.3(13) . . . . ?
C43 C44 C45 C46 1.0(13) . . . . ?
C32 C3 C46 C41 75.4(8) . . . . ?
C32 C3 C46 C45 -106.5(8) . . . . ?
C42 C41 C46 C3 176.4(6) . . . . ?
C42 C41 C46 C45 -1.7(10) . . . . ?
O41 C41 C46 C3 -1.2(10) . . . . ?
O41 C41 C46 C45 -179.3(6) . . . . ?
C44 C45 C46 C3 -178.0(7) . . . . ?
C44 C45 C46 C41 0.0(11) . . . . ?
O11 Eu O41 C41 176(6) . . . . ?
O21 Eu O41 C41 -112(6) . . . . ?
O31 Eu O41 C41 -30(6) . . . . ?
C42 C41 O41 Eu -162(5) . . . . ?
C46 C41 O41 Eu 16(6) . . . . ?
C56 C51 C52 C53 -4(3) . . . . ?
O57 C51 C52 C53 -177.8(16) . . . . ?
C51 C52 C53 N54 9(3) . . . . ?
C51 C52 C53 C81 -173.8(16) . . . . ?
C52 C53 N54 C55 -14(3) . . . . ?
C81 C53 N54 C55 169(2) . . . . ?
C53 N54 C55 C56 13(3) . . . . ?
C53 N54 C55 C91 -170(2) . . . . ?
C52 C51 C56 C55 3(3) . . . . ?
O57 C51 C56 C55 176.1(19) . . . . ?
N54 C55 C56 C51 -7(3) . . . . ?
C91 C55 C56 C51 175(2) . . . . ?
C52 C51 O57 C58 -165.4(19) . . . . ?
C56 C51 O57 C58 21(3) . . . . ?
C51 O57 C58 C59 -168.0(15) . . . . ?
Eu O11 C59 C58 144.3(9) . . . . ?
C11 O11 C59 C58 -59.8(12) . . . . ?
O57 C58 C59 O11 98.3(18) . . . . ?
C52 C53 C81 O82 50(2) . . . . ?
C52 C53 C81 N83 -131(2) . . . . ?
N54 C53 C81 O82 -133(2) . . . . ?
N54 C53 C81 N83 46(3) . . . . ?
C53 C81 N83 C84 14(3) . . . . ?
C53 C81 N83 C86 -174.5(17) . . . . ?
O82 C81 N83 C84 -167.1(16) . . . . ?
O82 C81 N83 C86 5(3) . . . . ?
C81 N83 C84 C85 -109(2) . . . . ?
C86 N83 C84 C85 79(2) . . . . ?
C81 N83 C86 C87 67(3) . . . . ?
C84 N83 C86 C87 -121(2) . . . . ?
N54 C55 C91 O92 91(3) . . . . ?
N54 C55 C91 N93 -79(3) . . . . ?
C56 C55 C91 O92 -92(3) . . . . ?
C56 C55 C91 N93 99(3) . . . . ?
C55 C91 N93 C94 -8(3) . . . . ?
C55 C91 N93 C96 168(2) . . . . ?
O92 C91 N93 C94 -179(2) . . . . ?
O92 C91 N93 C96 -2(4) . . . . ?
C91 N93 C94 C95 -104(3) . . . . ?
C96 N93 C94 C95 79(3) . . . . ?
C91 N93 C96 C97 -94(4) . . . . ?
C94 N93 C96 C97 83(3) . . . . ?
C12 C11 O11 C59' -87.3(9) . . . . ?
C16 C11 O11 C59' 91.9(9) . . . . ?
C56' C51' C52' C53' 4(3) . . . . ?
O57' C51' C52' C53' -175.0(17) . . . . ?
C51' C52' C53' N54' -3(3) . . . . ?
C51' C52' C53' C81' -177.0(16) . . . . ?
C52' C53' N54' C55' 0(3) . . . . ?
C81' C53' N54' C55' 173.1(18) . . . . ?
C53' N54' C55' C56' 3(3) . . . . ?
C53' N54' C55' C91' 179.9(18) . . . . ?
C52' C51' C56' C55' -1(3) . . . . ?
O57' C51' C56' C55' 177.7(18) . . . . ?
N54' C55' C56' C51' -2(3) . . . . ?
C91' C55' C56' C51' -179.0(18) . . . . ?
C52' C51' O57' C58' -179.0(19) . . . . ?
C56' C51' O57' C58' 2(3) . . . . ?
C59' C58' O57' C51' -161.7(16) . . . . ?
C11 O11 C59' C58' -53.9(14) . . . . ?
O57' C58' C59' O11 79.9(19) . . . . ?
C52' C53' C81' O82' 32(3) . . . . ?
C52' C53' C81' N83' -151.5(18) . . . . ?
N54' C53' C81' O82' -142(2) . . . . ?
N54' C53' C81' N83' 35(3) . . . . ?
C53' C81' N83' C84' 15(3) . . . . ?
C53' C81' N83' C86' -178.4(17) . . . . ?
O82' C81' N83' C84' -169.0(17) . . . . ?
O82' C81' N83' C86' -2(3) . . . . ?
C81' N83' C84' C85' -108(2) . . . . ?
C86' N83' C84' C85' 86(2) . . . . ?
C81' N83' C86' C87' -89(3) . . . . ?
C84' N83' C86' C87' 79(3) . . . . ?
N54' C55' C91' O92' 118(2) . . . . ?
N54' C55' C91' N93' -68(3) . . . . ?
C56' C55' C91' O92' -66(3) . . . . ?
C56' C55' C91' N93' 109(2) . . . . ?
C55' C91' N93' C94' 179.5(19) . . . . ?
C55' C91' N93' C96' 15(3) . . . . ?
O92' C91' N93' C94' -6(4) . . . . ?
O92' C91' N93' C96' -170(2) . . . . ?
C91' N93' C94' C95' -81(3) . . . . ?
C96' N93' C94' C95' 85(3) . . . . ?
C91' N93' C96' C97' -106(3) . . . . ?
C94' N93' C96' C97' 88(3) . . . . ?
